data_7058855
loop_
_publ_author_name
'Fiorini, Guillermo'
'Carrella, Luca'
'Rentschler, Eva'
'Albor\'es, Pablo'

_publ_section_title
;
 Counter-complementarity control of the weak exchange interaction in a
 bent {Ni(ii)3} complex with a \m-phenoxide-\m-carboxylate double bridge
;
_journal_issue 41
_journal_name_full 'New Journal of Chemistry'
_journal_page_first 16218
_journal_paper_doi 10.1039/C9NJ03574E
_journal_volume 43
_journal_year 2019
_chemical_formula_sum 'C50 H71 N3 Ni3 O18'
_chemical_formula_weight 1178.22
_space_group_crystal_system monoclinic
_space_group_IT_number 15
_space_group_name_Hall '-C 2yc'
_space_group_name_H-M_alt 'C 1 2/c 1'
_symmetry_space_group_name_Hall '-C 2yc'
_symmetry_space_group_name_H-M 'C 1 2/c 1'
_atom_sites_solution_hydrogens mixed
_audit_creation_method SHELXL-2014/7
_audit_update_record
;
2019-09-13 deposited with the CCDC.    2019-09-18 downloaded from the CCDC.
;
_cell_angle_alpha 90.0
_cell_angle_beta 110.56(2)
_cell_angle_gamma 90.0
_cell_formula_units_Z 4
_cell_length_a 17.893(3)
_cell_length_b 16.511(2)
_cell_length_c 21.476(4)
_cell_measurement_reflns_used 2895
_cell_measurement_temperature 298(2)
_cell_measurement_theta_max 27.2680
_cell_measurement_theta_min 3.6910
_cell_volume 5940.6(18)
_computing_cell_refinement 'CrysAlisPro 1.171.38.46 (Rigaku OD, 2015)'
_computing_data_collection 'CrysAlisPro 1.171.38.46 (Rigaku OD, 2015)'
_computing_data_reduction 'CrysAlisPro 1.171.38.46 (Rigaku OD, 2015)'
_computing_structure_refinement 'SHELXL-2014/7 (Sheldrick, 2014)'
_diffrn_ambient_temperature 298(2)
_diffrn_detector_area_resol_mean 16.1158
_diffrn_measured_fraction_theta_full 0.932
_diffrn_measured_fraction_theta_max 0.910
_diffrn_measurement_device_type 'Xcalibur, Eos, Gemini'
_diffrn_measurement_method '\w scans'
_diffrn_radiation_type MoK\a
_diffrn_radiation_wavelength 0.71069
_diffrn_reflns_av_R_equivalents 0.0761
_diffrn_reflns_av_unetI/netI 0.0987
_diffrn_reflns_Laue_measured_fraction_full 0.932
_diffrn_reflns_Laue_measured_fraction_max 0.910
_diffrn_reflns_limit_h_max 19
_diffrn_reflns_limit_h_min -22
_diffrn_reflns_limit_k_max 20
_diffrn_reflns_limit_k_min -19
_diffrn_reflns_limit_l_max 26
_diffrn_reflns_limit_l_min -27
_diffrn_reflns_number 13797
_diffrn_reflns_point_group_measured_fraction_full 0.932
_diffrn_reflns_point_group_measured_fraction_max 0.910
_diffrn_reflns_theta_full 25.240
_diffrn_reflns_theta_max 26.997
_diffrn_reflns_theta_min 3.642
_diffrn_source 'fine-focus sealed X-ray tube'
_exptl_absorpt_coefficient_mu 1.008
_exptl_absorpt_correction_T_max 1.00000
_exptl_absorpt_correction_T_min 0.36068
_exptl_absorpt_correction_type multi-scan
_exptl_absorpt_process_details
;
CrysAlisPro 1.171.38.46 (Rigaku Oxford Diffraction, 2015)
Empirical absorption correction using spherical harmonics,
 implemented in SCALE3 ABSPACK scaling algorithm.
;
_exptl_crystal_colour green
_exptl_crystal_density_diffrn 1.317
_exptl_crystal_description block
_exptl_crystal_F_000 2480
_exptl_crystal_preparation 'Magnetic properties'
_exptl_crystal_recrystallization_method 'Re-crystallisation from solvent'
_exptl_crystal_size_max 0.42
_exptl_crystal_size_mid 0.30
_exptl_crystal_size_min 0.22
_refine_diff_density_max 1.166
_refine_diff_density_min -0.459
_refine_diff_density_rms 0.112
_refine_ls_extinction_method none
_refine_ls_goodness_of_fit_ref 1.023
_refine_ls_hydrogen_treatment mixed
_refine_ls_matrix_type full
_refine_ls_number_parameters 364
_refine_ls_number_reflns 5905
_refine_ls_number_restraints 22
_refine_ls_restrained_S_all 1.023
_refine_ls_R_factor_all 0.1219
_refine_ls_R_factor_gt 0.0761
_refine_ls_shift/su_max 0.000
_refine_ls_shift/su_mean 0.000
_refine_ls_structure_factor_coef Fsqd
_refine_ls_weighting_details 'w=1/[\s^2^(Fo^2^)+(0.1399P)^2^+0.6906P] where P=(Fo^2^+2Fc^2^)/3'
_refine_ls_weighting_scheme calc
_refine_ls_wR_factor_gt 0.2030
_refine_ls_wR_factor_ref 0.2568
_reflns_Friedel_coverage 0.000
_reflns_number_gt 3591
_reflns_number_total 5905
_reflns_threshold_expression 'I > 2\s(I)'
_cod_data_source_file c9nj03574e2.cif
_cod_data_source_block shelx
_cod_depositor_comments 'Adding full bibliography for 7058855.cif.'
_cod_original_cell_volume 5941(2)
_cod_database_code 7058855
_shelx_shelxl_version_number 2014/7
_shelx_space_group_comment
;
The symmetry employed for this shelxl refinement is uniquely defined
by the following loop, which should always be used as a source of
symmetry information in preference to the above space-group names.
They are only intended as comments.
;

loop_
_space_group_symop_operation_xyz
'x, y, z'
'-x, y, -z+1/2'
'x+1/2, y+1/2, z'
'-x+1/2, y+1/2, -z+1/2'
'-x, -y, -z'
'x, -y, z-1/2'
'-x+1/2, -y+1/2, -z'
'x+1/2, -y+1/2, z-1/2'

loop_
_atom_site_label
_atom_site_type_symbol
_atom_site_fract_x
_atom_site_fract_y
_atom_site_fract_z
_atom_site_U_iso_or_equiv
_atom_site_adp_type
_atom_site_occupancy
_atom_site_site_symmetry_order
_atom_site_calc_flag
_atom_site_refinement_flags_posn
_atom_site_refinement_flags_adp
_atom_site_refinement_flags_occupancy
_atom_site_disorder_assembly
_atom_site_disorder_group
Ni1 Ni 0.0000 0.04900(5) 0.7500 0.0435(3) Uani 1 2 d S T P . .
Ni2 Ni 0.07900(3) -0.01218(4) 0.63081(4) 0.0436(3) Uani 1 1 d . . . . .
O2 O 0.0842(2) 0.0640(2) 0.7076(2) 0.0454(9) Uani 1 1 d . . . . .
O3 O 0.0931(2) -0.0921(2) 0.5629(2) 0.0531(10) Uani 1 1 d . . . . .
N1 N 0.1948(3) 0.0136(3) 0.6450(3) 0.0481(12) Uani 1 1 d . . . . .
O7 O 0.0392(2) -0.0427(2) 0.9005(2) 0.0531(11) Uani 1 1 d . . . . .
O6 O 0.0694(2) -0.0372(2) 0.8086(2) 0.0529(10) Uani 1 1 d D . . . .
C15 C 0.0839(3) -0.0578(3) 0.8690(3) 0.0465(14) Uani 1 1 d . . . . .
O1 O -0.0701(2) 0.1433(2) 0.6920(3) 0.0642(13) Uani 1 1 d . . . . .
C11 C 0.1425(3) 0.1134(3) 0.7390(3) 0.0466(14) Uani 1 1 d . . . . .
C7 C 0.2345(3) 0.0737(4) 0.6783(4) 0.0584(17) Uani 1 1 d . . . . .
H7 H 0.2819 0.0862 0.6719 0.070 Uiso 1 1 calc R U . . .
C1 C 0.1680(3) -0.0914(3) 0.5637(3) 0.0503(14) Uani 1 1 d . . . . .
C4 C 0.3262(4) -0.0926(4) 0.5696(4) 0.069(2) Uani 1 1 d . . . . .
H4 H 0.3792 -0.0942 0.5723 0.083 Uiso 1 1 calc R U . . .
C6 C 0.2240(3) -0.0380(3) 0.6061(3) 0.0491(14) Uani 1 1 d . . . . .
C12 C -0.1372(3) 0.1605(4) 0.7078(4) 0.0585(17) Uani 1 1 d . . . . .
C8 C 0.2140(3) 0.1236(3) 0.7244(3) 0.0525(15) Uani 1 1 d . . . . .
C19 C 0.2306(4) -0.0424(6) 0.9035(5) 0.091(3) Uani 1 1 d . . . . .
H19A H 0.2237 -0.0289 0.8584 0.137 Uiso 1 1 calc R U . . .
H19B H 0.2283 0.0060 0.9275 0.137 Uiso 1 1 calc R U . . .
H19C H 0.2814 -0.0682 0.9242 0.137 Uiso 1 1 calc R U . . .
C16 C 0.1636(3) -0.1006(3) 0.9044(3) 0.0499(14) Uani 1 1 d . . . . .
C2 C 0.1940(4) -0.1435(4) 0.5242(4) 0.0675(18) Uani 1 1 d . . . . .
H2 H 0.1578 -0.1794 0.4959 0.081 Uiso 1 1 calc R U . . .
C9 C 0.2696(3) 0.1826(4) 0.7578(4) 0.067(2) Uani 1 1 d . . . . .
H9 H 0.3151 0.1897 0.7468 0.081 Uiso 1 1 calc R U . . .
C10 C 0.2594(4) 0.2291(4) 0.8049(5) 0.080(2) Uani 1 1 d . . . . .
H10 H 0.2964 0.2694 0.8249 0.096 Uiso 1 1 calc R U . . .
C5 C 0.3036(4) -0.0403(4) 0.6093(4) 0.0648(19) Uani 1 1 d . . . . .
H5 H 0.3412 -0.0062 0.6385 0.078 Uiso 1 1 calc R U . . .
C18 C 0.1681(4) -0.1773(4) 0.8661(4) 0.0694(19) Uani 1 1 d . . . . .
H18A H 0.1624 -0.1634 0.8213 0.104 Uiso 1 1 calc R U . . .
H18B H 0.2187 -0.2033 0.8873 0.104 Uiso 1 1 calc R U . . .
H18C H 0.1260 -0.2136 0.8657 0.104 Uiso 1 1 calc R U . . .
C13 C -0.1923(4) 0.2172(4) 0.6752(4) 0.069(2) Uani 1 1 d . . . . .
H13 H -0.1861 0.2475 0.6407 0.083 Uiso 1 1 calc R U . . .
C3 C 0.2711(4) -0.1430(4) 0.5259(4) 0.075(2) Uani 1 1 d . . . . .
H3 H 0.2862 -0.1765 0.4976 0.090 Uiso 1 1 calc R U . . .
O9 O 0.0391(3) -0.2431(3) 0.6544(3) 0.0842(16) Uani 1 1 d D . . . .
C17 C 0.1727(4) -0.1232(5) 0.9753(4) 0.079(2) Uani 1 1 d . . . . .
H17A H 0.1700 -0.0752 0.9996 0.119 Uiso 1 1 calc R U . . .
H17B H 0.1306 -0.1596 0.9748 0.119 Uiso 1 1 calc R U . . .
H17C H 0.2233 -0.1492 0.9964 0.119 Uiso 1 1 calc R U . . .
C14 C -0.0461(5) 0.2006(5) 0.6533(5) 0.086(3) Uani 1 1 d . . . . .
H14A H 0.0008 0.1812 0.6461 0.129 Uiso 1 1 calc R U . . .
H14B H -0.0883 0.2078 0.6112 0.129 Uiso 1 1 calc R U . . .
H14C H -0.0345 0.2514 0.6764 0.129 Uiso 1 1 calc R U . . .
C20 C 0.0300(4) -0.2747(4) 0.6010(5) 0.067(2) Uani 1 1 d . . . . .
C21 C 0.0053(4) -0.3633(5) 0.5883(5) 0.091(3) Uani 1 1 d . . . . .
C24 C 0.0693(6) -0.4087(5) 0.5724(6) 0.119(4) Uani 1 1 d . . . . .
H24A H 0.1198 -0.4004 0.6073 0.178 Uiso 1 1 calc R U . . .
H24B H 0.0569 -0.4655 0.5686 0.178 Uiso 1 1 calc R U . . .
H24C H 0.0721 -0.3893 0.5311 0.178 Uiso 1 1 calc R U . . .
C22 C -0.0778(7) -0.3682(6) 0.5404(7) 0.164(6) Uani 1 1 d . . . . .
H22A H -0.1122 -0.3367 0.5566 0.245 Uiso 1 1 calc R U . . .
H22B H -0.0798 -0.3474 0.4980 0.245 Uiso 1 1 calc R U . . .
H22C H -0.0951 -0.4236 0.5355 0.245 Uiso 1 1 calc R U . . .
C23 C 0.0030(6) -0.4017(6) 0.6561(6) 0.126(4) Uani 1 1 d . . . . .
H23A H 0.0556 -0.4002 0.6893 0.190 Uiso 1 1 calc R U . . .
H23B H -0.0329 -0.3710 0.6712 0.190 Uiso 1 1 calc R U . . .
H23C H -0.0150 -0.4568 0.6485 0.190 Uiso 1 1 calc R U . . .
N2 N 0.1469(11) 0.3900(12) 0.7028(10) 0.131(7) Uani 0.5 1 d . U P A -1
C25 C 0.0871(14) 0.3945(15) 0.7124(15) 0.134(8) Uani 0.5 1 d . U P A -1
C26 C 0.0211(13) 0.3996(14) 0.7304(15) 0.137(8) Uani 0.5 1 d . U P A -1
H26A H 0.0300 0.3690 0.7703 0.205 Uiso 0.5 1 calc R U P A -1
H26B H -0.0242 0.3780 0.6954 0.205 Uiso 0.5 1 calc R U P A -1
H26C H 0.0114 0.4552 0.7380 0.205 Uiso 0.5 1 calc R U P A -1
O4 O 0.1118(2) -0.1016(2) 0.7042(2) 0.0500(10) Uani 1 1 d D . . . .
O5 O 0.0401(2) 0.0801(3) 0.5572(3) 0.0613(12) Uani 1 1 d D . . . .
O8 O 0.0408(4) -0.2390(3) 0.5524(3) 0.0909(17) Uani 1 1 d D . . . .
H1O4 H 0.1073(17) -0.153(2) 0.690(5) 0.136 Uiso 1 1 d D U . . .
H2O4 H 0.100(5) -0.089(4) 0.741(3) 0.136 Uiso 1 1 d D U . . .
H1O5 H 0.070(5) 0.074(7) 0.532(4) 0.136 Uiso 1 1 d D U . . .
H2O5 H -0.010(3) 0.076(6) 0.527(4) 0.136 Uiso 1 1 d D U . . .
H1O8 H 0.052(6) -0.1863(19) 0.560(5) 0.136 Uiso 1 1 d D U . . .

loop_
_atom_site_aniso_label
_atom_site_aniso_U_11
_atom_site_aniso_U_22
_atom_site_aniso_U_33
_atom_site_aniso_U_23
_atom_site_aniso_U_13
_atom_site_aniso_U_12
Ni1 0.0386(5) 0.0417(5) 0.0512(8) 0.000 0.0171(5) 0.000
Ni2 0.0372(4) 0.0480(5) 0.0460(6) 0.0006(3) 0.0152(4) -0.0052(2)
O2 0.0421(19) 0.044(2) 0.051(3) -0.0084(16) 0.017(2) -0.0094(14)
O3 0.049(2) 0.058(2) 0.053(3) -0.0055(19) 0.018(2) -0.0074(16)
N1 0.038(2) 0.052(3) 0.052(4) 0.003(2) 0.013(3) -0.0039(18)
O7 0.0375(19) 0.068(3) 0.053(3) -0.0055(19) 0.015(2) 0.0095(16)
O6 0.051(2) 0.057(2) 0.049(3) 0.0057(19) 0.015(2) 0.0141(17)
C15 0.037(3) 0.048(3) 0.055(5) -0.006(3) 0.016(3) 0.003(2)
O1 0.059(2) 0.058(2) 0.082(4) 0.020(2) 0.033(3) 0.0133(18)
C11 0.044(3) 0.041(3) 0.055(4) -0.002(2) 0.018(3) -0.006(2)
C7 0.039(3) 0.058(4) 0.078(6) 0.004(3) 0.022(3) -0.008(2)
C1 0.053(3) 0.054(3) 0.046(4) 0.006(3) 0.020(3) 0.005(2)
C4 0.057(4) 0.086(5) 0.076(6) 0.003(4) 0.036(4) 0.010(3)
C6 0.045(3) 0.059(3) 0.048(4) 0.011(3) 0.022(3) 0.002(2)
C12 0.043(3) 0.054(3) 0.078(6) 0.010(3) 0.020(3) 0.006(2)
C8 0.043(3) 0.045(3) 0.069(5) -0.007(3) 0.020(3) -0.003(2)
C19 0.043(4) 0.125(7) 0.101(8) 0.011(5) 0.020(5) -0.001(4)
C16 0.042(3) 0.059(3) 0.047(4) -0.001(3) 0.014(3) 0.008(2)
C2 0.076(4) 0.067(4) 0.061(5) -0.006(3) 0.026(4) -0.003(3)
C9 0.042(3) 0.063(4) 0.100(7) -0.015(4) 0.030(4) -0.013(2)
C10 0.056(4) 0.064(4) 0.118(8) -0.029(4) 0.028(4) -0.018(3)
C5 0.059(4) 0.074(4) 0.073(6) 0.003(3) 0.037(4) -0.002(3)
C18 0.087(4) 0.069(4) 0.056(5) 0.006(3) 0.030(4) 0.038(3)
C13 0.056(3) 0.061(4) 0.084(6) 0.024(4) 0.018(4) 0.004(3)
C3 0.086(5) 0.066(4) 0.090(7) 0.002(4) 0.053(5) 0.010(4)
O9 0.101(4) 0.065(3) 0.095(5) -0.012(3) 0.045(4) -0.017(3)
C17 0.071(4) 0.106(6) 0.063(6) 0.005(4) 0.025(4) 0.035(4)
C14 0.101(5) 0.087(5) 0.083(7) 0.036(4) 0.049(5) 0.018(4)
C20 0.056(4) 0.057(4) 0.088(7) -0.005(4) 0.024(4) -0.006(3)
C21 0.076(5) 0.068(5) 0.134(9) -0.022(5) 0.043(5) -0.026(4)
C24 0.155(8) 0.072(6) 0.166(12) -0.035(6) 0.101(8) -0.016(5)
C22 0.130(9) 0.100(8) 0.195(15) -0.014(8) -0.025(9) -0.048(7)
C23 0.152(9) 0.077(6) 0.168(13) -0.017(6) 0.078(9) -0.033(6)
N2 0.152(13) 0.151(15) 0.132(16) 0.085(12) 0.101(13) 0.051(12)
C25 0.124(15) 0.120(16) 0.16(2) 0.017(15) 0.051(15) -0.011(14)
C26 0.122(16) 0.120(17) 0.18(3) 0.010(16) 0.063(15) -0.010(13)
O4 0.052(2) 0.048(2) 0.050(3) 0.0022(18) 0.018(2) 0.0035(16)
O5 0.054(2) 0.069(3) 0.056(4) 0.017(2) 0.014(2) -0.008(2)
O8 0.123(4) 0.075(4) 0.076(5) -0.014(3) 0.037(4) -0.024(3)

loop_
_atom_type_symbol
_atom_type_description
_atom_type_scat_dispersion_real
_atom_type_scat_dispersion_imag
_atom_type_scat_source
C C 0.0033 0.0016 'International Tables Vol C Tables 4.2.6.8 and 6.1.1.4'
H H 0.0000 0.0000 'International Tables Vol C Tables 4.2.6.8 and 6.1.1.4'
N N 0.0061 0.0033 'International Tables Vol C Tables 4.2.6.8 and 6.1.1.4'
O O 0.0106 0.0060 'International Tables Vol C Tables 4.2.6.8 and 6.1.1.4'
Ni Ni 0.3393 1.1124 'International Tables Vol C Tables 4.2.6.8 and 6.1.1.4'

loop_
_geom_angle_atom_site_label_1
_geom_angle_atom_site_label_2
_geom_angle_atom_site_label_3
_geom_angle
_geom_angle_site_symmetry_1
_geom_angle_site_symmetry_3
O6 Ni1 O6 90.0(3) 2_556 .
O6 Ni1 O2 88.57(16) 2_556 2_556
O6 Ni1 O2 101.38(16) . 2_556
O6 Ni1 O2 101.38(16) 2_556 .
O6 Ni1 O2 88.58(16) . .
O2 Ni1 O2 166.0(2) 2_556 .
O6 Ni1 O1 177.37(19) 2_556 2_556
O6 Ni1 O1 92.53(19) . 2_556
O2 Ni1 O1 91.52(16) 2_556 2_556
O2 Ni1 O1 78.08(15) . 2_556
O6 Ni1 O1 92.53(19) 2_556 .
O6 Ni1 O1 177.37(19) . .
O2 Ni1 O1 78.08(15) 2_556 .
O2 Ni1 O1 91.52(16) . .
O1 Ni1 O1 84.9(3) 2_556 .
N1 Ni2 O7 169.8(2) . 2_556
N1 Ni2 O3 82.35(18) . .
O7 Ni2 O3 88.81(16) 2_556 .
N1 Ni2 O2 89.75(17) . .
O7 Ni2 O2 99.49(15) 2_556 .
O3 Ni2 O2 170.59(15) . .
N1 Ni2 O4 91.90(18) . .
O7 Ni2 O4 93.30(16) 2_556 .
O3 Ni2 O4 90.59(17) . .
O2 Ni2 O4 84.55(16) . .
N1 Ni2 O5 90.69(18) . .
O7 Ni2 O5 84.37(16) 2_556 .
O3 Ni2 O5 91.28(19) . .
O2 Ni2 O5 93.93(19) . .
O4 Ni2 O5 176.98(14) . .
C11 O2 Ni1 115.3(3) . .
C11 O2 Ni2 126.8(3) . .
Ni1 O2 Ni2 117.06(16) . .
C1 O3 Ni2 111.1(4) . .
C7 N1 C6 123.3(5) . .
C7 N1 Ni2 125.6(4) . .
C6 N1 Ni2 110.7(3) . .
C15 O7 Ni2 131.4(4) . 2_556
C15 O6 Ni1 133.2(3) . .
O7 C15 O6 124.1(5) . .
O7 C15 C16 119.1(6) . .
O6 C15 C16 116.7(5) . .
C12 O1 C14 118.2(5) . .
C12 O1 Ni1 113.2(4) . .
C14 O1 Ni1 126.6(4) . .
O2 C11 C12 119.6(4) . 2_556
O2 C11 C8 124.9(5) . .
C12 C11 C8 115.6(5) 2_556 .
N1 C7 C8 127.3(5) . .
N1 C7 H7 116.4 . .
C8 C7 H7 116.4 . .
O3 C1 C2 122.2(6) . .
O3 C1 C6 119.9(5) . .
C2 C1 C6 117.9(5) . .
C5 C4 C3 120.5(6) . .
C5 C4 H4 119.7 . .
C3 C4 H4 119.7 . .
C5 C6 C1 119.8(6) . .
C5 C6 N1 124.5(6) . .
C1 C6 N1 115.8(4) . .
C13 C12 O1 123.2(6) . .
C13 C12 C11 123.6(5) . 2_556
O1 C12 C11 113.2(5) . 2_556
C9 C8 C7 116.5(5) . .
C9 C8 C11 120.0(5) . .
C7 C8 C11 123.4(5) . .
C16 C19 H19A 109.5 . .
C16 C19 H19B 109.5 . .
H19A C19 H19B 109.5 . .
C16 C19 H19C 109.5 . .
H19A C19 H19C 109.5 . .
H19B C19 H19C 109.5 . .
C17 C16 C18 109.1(5) . .
C17 C16 C15 111.4(5) . .
C18 C16 C15 109.3(5) . .
C17 C16 C19 110.8(6) . .
C18 C16 C19 108.8(6) . .
C15 C16 C19 107.3(5) . .
C3 C2 C1 121.8(7) . .
C3 C2 H2 119.1 . .
C1 C2 H2 119.1 . .
C10 C9 C8 121.9(5) . .
C10 C9 H9 119.1 . .
C8 C9 H9 119.1 . .
C9 C10 C13 120.3(6) . 2_556
C9 C10 H10 119.9 . .
C13 C10 H10 119.9 2_556 .
C4 C5 C6 120.2(7) . .
C4 C5 H5 119.9 . .
C6 C5 H5 119.9 . .
C16 C18 H18A 109.5 . .
C16 C18 H18B 109.5 . .
H18A C18 H18B 109.5 . .
C16 C18 H18C 109.5 . .
H18A C18 H18C 109.5 . .
H18B C18 H18C 109.5 . .
C12 C13 C10 118.3(7) . 2_556
C12 C13 H13 120.8 . .
C10 C13 H13 120.8 2_556 .
C2 C3 C4 119.8(7) . .
C2 C3 H3 120.1 . .
C4 C3 H3 120.1 . .
C16 C17 H17A 109.5 . .
C16 C17 H17B 109.5 . .
H17A C17 H17B 109.5 . .
C16 C17 H17C 109.5 . .
H17A C17 H17C 109.5 . .
H17B C17 H17C 109.5 . .
O1 C14 H14A 109.5 . .
O1 C14 H14B 109.5 . .
H14A C14 H14B 109.5 . .
O1 C14 H14C 109.5 . .
H14A C14 H14C 109.5 . .
H14B C14 H14C 109.5 . .
O9 C20 O8 124.4(7) . .
O9 C20 C21 121.0(8) . .
O8 C20 C21 114.6(8) . .
C22 C21 C24 118.2(10) . .
C22 C21 C20 109.4(8) . .
C24 C21 C20 108.9(6) . .
C22 C21 C23 105.6(8) . .
C24 C21 C23 105.9(8) . .
C20 C21 C23 108.3(8) . .
C21 C24 H24A 109.5 . .
C21 C24 H24B 109.5 . .
H24A C24 H24B 109.5 . .
C21 C24 H24C 109.5 . .
H24A C24 H24C 109.5 . .
H24B C24 H24C 109.5 . .
C21 C22 H22A 109.5 . .
C21 C22 H22B 109.5 . .
H22A C22 H22B 109.5 . .
C21 C22 H22C 109.5 . .
H22A C22 H22C 109.5 . .
H22B C22 H22C 109.5 . .
C21 C23 H23A 109.5 . .
C21 C23 H23B 109.5 . .
H23A C23 H23B 109.5 . .
C21 C23 H23C 109.5 . .
H23A C23 H23C 109.5 . .
H23B C23 H23C 109.5 . .
N2 C25 C26 174(3) . .
C25 C26 H26A 109.5 . .
C25 C26 H26B 109.5 . .
H26A C26 H26B 109.5 . .
C25 C26 H26C 109.5 . .
H26A C26 H26C 109.5 . .
H26B C26 H26C 109.5 . .
Ni2 O4 H1O4 117(6) . .
Ni2 O4 H2O4 114(5) . .
H1O4 O4 H2O4 119(8) . .
Ni2 O5 H1O5 105(7) . .
Ni2 O5 H2O5 117(7) . .
H1O5 O5 H2O5 102(9) . .
C20 O8 H1O8 114(7) . .

loop_
_geom_bond_atom_site_label_1
_geom_bond_atom_site_label_2
_geom_bond_distance
_geom_bond_site_symmetry_2
Ni1 O6 2.014(4) 2_556
Ni1 O6 2.014(4) .
Ni1 O2 2.030(3) 2_556
Ni1 O2 2.030(3) .
Ni1 O1 2.110(4) 2_556
Ni1 O1 2.110(4) .
Ni2 N1 2.031(4) .
Ni2 O7 2.045(3) 2_556
Ni2 O3 2.048(4) .
Ni2 O2 2.050(4) .
Ni2 O4 2.088(4) .
Ni2 O5 2.129(5) .
O2 C11 1.309(6) .
O3 C1 1.334(6) .
N1 C7 1.282(8) .
N1 C6 1.414(8) .
O7 C15 1.241(6) .
O7 Ni2 2.045(3) 2_556
O6 C15 1.275(7) .
C15 C16 1.534(7) .
O1 C12 1.387(6) .
O1 C14 1.423(8) .
C11 C12 1.412(9) 2_556
C11 C8 1.431(7) .
C7 C8 1.431(9) .
C7 H7 0.9300 .
C1 C2 1.398(9) .
C1 C6 1.403(9) .
C4 C5 1.371(10) .
C4 C3 1.376(10) .
C4 H4 0.9300 .
C6 C5 1.402(7) .
C12 C13 1.361(8) .
C12 C11 1.412(9) 2_556
C8 C9 1.398(8) .
C19 C16 1.540(9) .
C19 H19A 0.9600 .
C19 H19B 0.9600 .
C19 H19C 0.9600 .
C16 C17 1.521(10) .
C16 C18 1.528(9) .
C2 C3 1.367(9) .
C2 H2 0.9300 .
C9 C10 1.333(10) .
C9 H9 0.9300 .
C10 C13 1.423(9) 2_556
C10 H10 0.9300 .
C5 H5 0.9300 .
C18 H18A 0.9600 .
C18 H18B 0.9600 .
C18 H18C 0.9600 .
C13 C10 1.423(9) 2_556
C13 H13 0.9300 .
C3 H3 0.9300 .
O9 C20 1.217(9) .
C17 H17A 0.9600 .
C17 H17B 0.9600 .
C17 H17C 0.9600 .
C14 H14A 0.9600 .
C14 H14B 0.9600 .
C14 H14C 0.9600 .
C20 O8 1.271(10) .
C20 C21 1.526(10) .
C21 C22 1.483(13) .
C21 C24 1.505(11) .
C21 C23 1.602(14) .
C24 H24A 0.9600 .
C24 H24B 0.9600 .
C24 H24C 0.9600 .
C22 H22A 0.9600 .
C22 H22B 0.9600 .
C22 H22C 0.9600 .
C23 H23A 0.9600 .
C23 H23B 0.9600 .
C23 H23C 0.9600 .
N2 C25 1.16(2) .
C25 C26 1.37(3) .
C26 H26A 0.9600 .
C26 H26B 0.9600 .
C26 H26C 0.9600 .
O4 H1O4 0.900(10) .
O4 H2O4 0.908(10) .
O5 H1O5 0.90(2) .
O5 H2O5 0.90(2) .
O8 H1O8 0.90(2) .

loop_
_geom_hbond_atom_site_label_D
_geom_hbond_atom_site_label_H
_geom_hbond_atom_site_label_A
_geom_hbond_distance_DH
_geom_hbond_distance_HA
_geom_hbond_distance_DA
_geom_hbond_angle_DHA
_geom_hbond_site_symmetry_A
O4 H1O4 O9 0.898(10) 1.900(10) 2.707(7) 149(3) .
O4 H2O4 O6 0.907(10) 1.922(14) 2.816(6) 168(6) .
O5 H2O5 O3 0.90(2) 1.98(4) 2.840(6) 159(8) 5_556
O8 H1O8 O3 0.90(2) 1.72(4) 2.581(7) 161(10) .

loop_
_geom_torsion_atom_site_label_1
_geom_torsion_atom_site_label_2
_geom_torsion_atom_site_label_3
_geom_torsion_atom_site_label_4
_geom_torsion
_geom_torsion_site_symmetry_1
_geom_torsion_site_symmetry_4
Ni2 O7 C15 O6 18.8(9) 2_556 .
Ni2 O7 C15 C16 -163.8(4) 2_556 .
Ni1 O6 C15 O7 22.4(9) . .
Ni1 O6 C15 C16 -155.0(4) . .
Ni1 O2 C11 C12 -9.2(7) . 2_556
Ni2 O2 C11 C12 -178.5(4) . 2_556
Ni1 O2 C11 C8 169.9(5) . .
Ni2 O2 C11 C8 0.7(8) . .
C6 N1 C7 C8 -172.8(6) . .
Ni2 N1 C7 C8 15.5(10) . .
Ni2 O3 C1 C2 176.9(5) . .
Ni2 O3 C1 C6 -2.2(7) . .
O3 C1 C6 C5 176.8(6) . .
C2 C1 C6 C5 -2.3(9) . .
O3 C1 C6 N1 -1.0(8) . .
C2 C1 C6 N1 179.8(6) . .
C7 N1 C6 C5 13.2(10) . .
Ni2 N1 C6 C5 -174.0(5) . .
C7 N1 C6 C1 -169.1(6) . .
Ni2 N1 C6 C1 3.7(7) . .
C14 O1 C12 C13 17.4(11) . .
Ni1 O1 C12 C13 -177.7(6) . .
C14 O1 C12 C11 -162.6(7) . 2_556
Ni1 O1 C12 C11 2.3(7) . 2_556
N1 C7 C8 C9 176.2(7) . .
N1 C7 C8 C11 -1.2(11) . .
O2 C11 C8 C9 175.1(6) . .
C12 C11 C8 C9 -5.7(9) 2_556 .
O2 C11 C8 C7 -7.6(10) . .
C12 C11 C8 C7 171.6(6) 2_556 .
O7 C15 C16 C17 3.6(8) . .
O6 C15 C16 C17 -178.8(6) . .
O7 C15 C16 C18 124.3(6) . .
O6 C15 C16 C18 -58.2(7) . .
O7 C15 C16 C19 -117.9(7) . .
O6 C15 C16 C19 59.7(7) . .
O3 C1 C2 C3 -179.3(6) . .
C6 C1 C2 C3 -0.2(10) . .
C7 C8 C9 C10 -175.5(7) . .
C11 C8 C9 C10 1.9(11) . .
C8 C9 C10 C13 2.8(13) . 2_556
C3 C4 C5 C6 0.5(11) . .
C1 C6 C5 C4 2.2(10) . .
N1 C6 C5 C4 179.8(6) . .
O1 C12 C13 C10 179.2(7) . 2_556
C11 C12 C13 C10 -0.9(12) 2_556 2_556
C1 C2 C3 C4 2.9(12) . .
C5 C4 C3 C2 -3.0(12) . .
O9 C20 C21 C22 109.9(11) . .
O8 C20 C21 C22 -71.1(10) . .
O9 C20 C21 C24 -119.5(9) . .
O8 C20 C21 C24 59.5(11) . .
O9 C20 C21 C23 -4.8(10) . .
O8 C20 C21 C23 174.2(7) . .
